data_8106088
loop_
_publ_author_name
'Duan, Ying'
'Li, Shi-Hui'

_publ_section_title
;
 Crystal structure of
 catena-poly[diaqua-bis(\m2-2-(2-((2,6-dichlorophenyl)amino)phenyl)acetato-\k3
 O,O&#x2032;:O&#x2032;)calcium(II)], C56H48N4Ca2Cl8O12
;
_journal_issue 2
_journal_name_full 'Zeitschrift f\"ur Kristallographie - New Crystal Structures'
_journal_page_first 169
_journal_page_last 171
_journal_paper_doi 10.1515/ncrs-2017-0109
_journal_volume 233
_journal_year 2018
_chemical_formula_sum 'C56 H48 Ca2 Cl8 N4 O12'
_chemical_formula_weight 1332.74
_space_group_IT_number 14
_space_group_name_Hall '-P 2ybc'
_space_group_name_H-M_alt 'P 1 21/c 1'
_symmetry_cell_setting monoclinic
_symmetry_space_group_name_H-M 'P 1 21/c 1'
_atom_sites_solution_hydrogens geom
_atom_sites_solution_primary direct
_atom_sites_solution_secondary difmap
_cell_angle_alpha 90.00
_cell_angle_beta 101.110(7)
_cell_angle_gamma 90.00
_cell_formula_units_Z 2
_cell_length_a 16.776(8)
_cell_length_b 24.193(12)
_cell_length_c 7.657(4)
_cell_measurement_reflns_used 994
_cell_measurement_temperature 296(2)
_cell_measurement_theta_max 25.48
_cell_measurement_theta_min 2.81
_cell_volume 3049(3)
_computing_cell_refinement 'Bruker SMART'
_computing_data_collection 'Bruker SMART'
_computing_data_reduction 'Bruker SAINT'
_computing_molecular_graphics 'Bruker SHELXTL'
_computing_publication_material 'Bruker SHELXTL'
_computing_structure_refinement 'SHELXL-97 (Sheldrick, 1997)'
_computing_structure_solution 'SHELXS-97 (Sheldrick, 1990)'
_diffrn_ambient_temperature 296(2)
_diffrn_measured_fraction_theta_full 0.983
_diffrn_measured_fraction_theta_max 0.983
_diffrn_measurement_device_type 'CCD area detector'
_diffrn_measurement_method 'phi and omega scans'
_diffrn_radiation_monochromator graphite
_diffrn_radiation_source 'fine-focus sealed tube'
_diffrn_radiation_type MoK\a
_diffrn_radiation_wavelength 0.71073
_diffrn_reflns_av_R_equivalents 0.1063
_diffrn_reflns_av_sigmaI/netI 0.1389
_diffrn_reflns_limit_h_max 20
_diffrn_reflns_limit_h_min -17
_diffrn_reflns_limit_k_max 29
_diffrn_reflns_limit_k_min -29
_diffrn_reflns_limit_l_max 9
_diffrn_reflns_limit_l_min -8
_diffrn_reflns_number 15005
_diffrn_reflns_theta_full 25.50
_diffrn_reflns_theta_max 25.50
_diffrn_reflns_theta_min 2.47
_diffrn_standards_decay_% 0
_diffrn_standards_interval_count 0
_diffrn_standards_interval_time 0
_diffrn_standards_number 0
_exptl_absorpt_coefficient_mu 0.600
_exptl_absorpt_correction_T_max 0.8946
_exptl_absorpt_correction_T_min 0.8312
_exptl_absorpt_correction_type multi-scan
_exptl_absorpt_process_details sadabs
_exptl_crystal_colour colourless
_exptl_crystal_density_diffrn 1.451
_exptl_crystal_density_method 'not measured'
_exptl_crystal_description block
_exptl_crystal_F_000 1368
_exptl_crystal_size_max 0.32
_exptl_crystal_size_mid 0.22
_exptl_crystal_size_min 0.19
_refine_diff_density_max 0.363
_refine_diff_density_min -0.405
_refine_diff_density_rms 0.077
_refine_ls_extinction_method none
_refine_ls_goodness_of_fit_ref 0.990
_refine_ls_hydrogen_treatment constr
_refine_ls_matrix_type full
_refine_ls_number_parameters 372
_refine_ls_number_reflns 5585
_refine_ls_number_restraints 0
_refine_ls_restrained_S_all 0.990
_refine_ls_R_factor_all 0.1600
_refine_ls_R_factor_gt 0.0685
_refine_ls_shift/su_max 0.000
_refine_ls_shift/su_mean 0.000
_refine_ls_structure_factor_coef Fsqd
_refine_ls_weighting_details 'calc w=1/[\s^2^(Fo^2^)+(0.0549P)^2^+0.0000P] where P=(Fo^2^+2Fc^2^)/3'
_refine_ls_weighting_scheme calc
_refine_ls_wR_factor_gt 0.1287
_refine_ls_wR_factor_ref 0.1663
_reflns_number_gt 2669
_reflns_number_total 5585
_reflns_threshold_expression >2sigma(I)
_cod_data_source_file suppl_ncrs-2017-0109_suppl.cif
_cod_data_source_block d
_cod_depositor_comments
;
The following automatic conversions were performed:

data item '_symmetry_cell_setting' value 'Monoclinic' was changed to
'monoclinic' in accordance with the built-in table derived from the
CIF Core dictionary named 'cif_core.dic' version 2.4.5 last updated
on 2014-11-21.

Automatic conversion script
Id: cif_fix_values 8738 2021-04-28 16:35:53Z antanas 
;
_cod_original_cell_volume 3050(3)
_cod_original_sg_symbol_H-M P2(1)/c
_cod_database_code 8106088

loop_
_symmetry_equiv_pos_as_xyz
'x, y, z'
'-x, y+1/2, -z+1/2'
'-x, -y, -z'
'x, -y-1/2, z-1/2'

loop_
_atom_site_label
_atom_site_type_symbol
_atom_site_fract_x
_atom_site_fract_y
_atom_site_fract_z
_atom_site_U_iso_or_equiv
_atom_site_adp_type
_atom_site_occupancy
_atom_site_symmetry_multiplicity
_atom_site_calc_flag
_atom_site_refinement_flags
_atom_site_disorder_assembly
_atom_site_disorder_group
Ca1 Ca 0.31716(6) 0.23340(4) 0.32629(13) 0.0275(3) Uani 1 1 d . . .
Cl1 Cl 0.59735(10) 0.37297(7) 1.2470(2) 0.0635(5) Uani 1 1 d . . .
Cl2 Cl 0.60015(11) 0.53917(7) 0.7758(2) 0.0739(6) Uani 1 1 d . . .
Cl3 Cl 0.05177(12) 0.27575(8) 0.6306(3) 0.0852(7) Uani 1 1 d . . .
Cl4 Cl -0.09075(11) 0.41390(9) 0.1081(2) 0.0862(7) Uani 1 1 d . . .
N1 N 0.0511(3) 0.35264(19) 0.3265(6) 0.0465(13) Uani 1 1 d . . .
H1 H 0.0755 0.3239 0.2971 0.056 Uiso 1 1 calc R . .
N2 N 0.5660(3) 0.42473(19) 0.8782(6) 0.0502(14) Uani 1 1 d . . .
H2 H 0.5185 0.4342 0.8227 0.060 Uiso 1 1 calc R . .
O1 O 0.2301(2) 0.16215(16) 0.1639(5) 0.0498(11) Uani 1 1 d . . .
H1A H 0.2498 0.1302 0.1941 0.075 Uiso 1 1 d R . .
H1B H 0.2276 0.1667 0.0524 0.075 Uiso 1 1 d R . .
O2 O 0.4218(2) 0.17453(15) 0.4898(4) 0.0473(11) Uani 1 1 d . . .
H2A H 0.4120 0.1408 0.4594 0.071 Uiso 1 1 d R . .
H2B H 0.4222 0.1779 0.6011 0.071 Uiso 1 1 d R . .
O3 O 0.3765(2) 0.29091(15) 0.5873(4) 0.0375(10) Uani 1 1 d . . .
O4 O 0.4172(2) 0.30954(15) 0.3395(5) 0.0468(11) Uani 1 1 d . . .
O5 O 0.2108(2) 0.30595(14) 0.3095(5) 0.0415(10) Uani 1 1 d . . .
O6 O 0.2511(2) 0.29626(15) 0.0551(5) 0.0419(10) Uani 1 1 d . . .
C1 C 0.6811(3) 0.3602(3) 0.8970(7) 0.0467(16) Uani 1 1 d . . .
H1C H 0.7131 0.3832 0.9793 0.056 Uiso 1 1 calc R . .
C2 C 0.7120(4) 0.3112(3) 0.8482(8) 0.0508(17) Uani 1 1 d . . .
H2C H 0.7648 0.3009 0.8991 0.061 Uiso 1 1 calc R . .
C3 C 0.6661(4) 0.2776(3) 0.7263(8) 0.0511(17) Uani 1 1 d . . .
H3 H 0.6864 0.2437 0.6980 0.061 Uiso 1 1 calc R . .
C4 C 0.5889(4) 0.2943(2) 0.6446(7) 0.0433(15) Uani 1 1 d . . .
H4 H 0.5591 0.2721 0.5563 0.052 Uiso 1 1 calc R . .
C5 C 0.5546(3) 0.3434(2) 0.6906(6) 0.0321(13) Uani 1 1 d . . .
C6 C 0.6015(3) 0.3754(2) 0.8225(7) 0.0364(14) Uani 1 1 d . . .
C7 C 0.6049(3) 0.4584(2) 1.0187(7) 0.0391(14) Uani 1 1 d . . .
C8 C 0.6234(3) 0.5132(3) 0.9907(8) 0.0468(16) Uani 1 1 d . . .
C9 C 0.6597(4) 0.5473(3) 1.1273(9) 0.0598(19) Uani 1 1 d . . .
H9 H 0.6712 0.5840 1.1049 0.072 Uiso 1 1 calc R . .
C10 C 0.6787(4) 0.5264(3) 1.2967(9) 0.066(2) Uani 1 1 d . . .
H10 H 0.7050 0.5488 1.3888 0.079 Uiso 1 1 calc R . .
C11 C 0.6594(4) 0.4729(3) 1.3326(8) 0.0596(19) Uani 1 1 d . . .
H11 H 0.6711 0.4595 1.4486 0.071 Uiso 1 1 calc R . .
C12 C 0.6225(3) 0.4393(2) 1.1951(8) 0.0423(15) Uani 1 1 d . . .
C13 C 0.4734(3) 0.3641(2) 0.5961(6) 0.0335(13) Uani 1 1 d . . .
H13A H 0.4815 0.3918 0.5096 0.040 Uiso 1 1 calc R . .
H13B H 0.4460 0.3818 0.6818 0.040 Uiso 1 1 calc R . .
C14 C 0.4197(3) 0.3188(2) 0.5021(7) 0.0298(13) Uani 1 1 d . . .
C15 C 0.1400(3) 0.4124(2) 0.1981(7) 0.0382(14) Uani 1 1 d . . .
C16 C 0.0887(3) 0.4039(2) 0.3199(7) 0.0377(14) Uani 1 1 d . . .
C17 C 0.0753(4) 0.4467(3) 0.4332(8) 0.0531(17) Uani 1 1 d . . .
H17 H 0.0419 0.4411 0.5154 0.064 Uiso 1 1 calc R . .
C18 C 0.1122(4) 0.4976(3) 0.4225(9) 0.065(2) Uani 1 1 d . . .
H18 H 0.1034 0.5259 0.4987 0.078 Uiso 1 1 calc R . .
C19 C 0.1613(4) 0.5070(3) 0.3018(10) 0.067(2) Uani 1 1 d . . .
H19 H 0.1851 0.5414 0.2950 0.080 Uiso 1 1 calc R . .
C20 C 0.1749(3) 0.4645(2) 0.1902(8) 0.0524(17) Uani 1 1 d . . .
H20 H 0.2081 0.4708 0.1080 0.063 Uiso 1 1 calc R . .
C21 C 0.1556(3) 0.3681(2) 0.0723(6) 0.0382(14) Uani 1 1 d . . .
H21A H 0.1796 0.3853 -0.0197 0.046 Uiso 1 1 calc R . .
H21B H 0.1036 0.3529 0.0149 0.046 Uiso 1 1 calc R . .
C22 C 0.2097(3) 0.3207(2) 0.1498(7) 0.0319(13) Uani 1 1 d . . .
C23 C -0.0230(4) 0.3452(2) 0.3773(8) 0.0419(15) Uani 1 1 d . . .
C24 C -0.0330(4) 0.3102(3) 0.5155(9) 0.0564(18) Uani 1 1 d . . .
C25 C -0.1069(5) 0.3013(3) 0.5665(10) 0.069(2) Uani 1 1 d . . .
H25 H -0.1108 0.2767 0.6579 0.083 Uiso 1 1 calc R . .
C26 C -0.1739(5) 0.3291(3) 0.4806(10) 0.076(2) Uani 1 1 d . . .
H26 H -0.2235 0.3240 0.5152 0.092 Uiso 1 1 calc R . .
C27 C -0.1683(4) 0.3649(3) 0.3422(9) 0.065(2) Uani 1 1 d . . .
H27 H -0.2136 0.3844 0.2853 0.078 Uiso 1 1 calc R . .
C28 C -0.0943(4) 0.3711(3) 0.2900(8) 0.0519(17) Uani 1 1 d . . .

loop_
_atom_site_aniso_label
_atom_site_aniso_U_11
_atom_site_aniso_U_22
_atom_site_aniso_U_33
_atom_site_aniso_U_23
_atom_site_aniso_U_13
_atom_site_aniso_U_12
Ca1 0.0322(7) 0.0305(6) 0.0206(5) 0.0007(5) 0.0067(5) 0.0000(5)
Cl1 0.0609(12) 0.0688(12) 0.0610(11) 0.0121(9) 0.0120(9) -0.0094(9)
Cl2 0.0826(14) 0.0667(12) 0.0670(12) 0.0183(10) 0.0009(10) 0.0053(10)
Cl3 0.0734(14) 0.0789(14) 0.1040(16) 0.0433(12) 0.0190(12) 0.0138(11)
Cl4 0.0644(13) 0.1191(18) 0.0696(13) 0.0340(12) -0.0011(10) 0.0064(12)
N1 0.049(3) 0.039(3) 0.058(3) -0.006(2) 0.027(3) 0.006(3)
N2 0.039(3) 0.048(3) 0.056(3) -0.019(3) -0.010(3) 0.005(3)
O1 0.068(3) 0.051(3) 0.028(2) 0.0056(18) 0.003(2) -0.013(2)
O2 0.067(3) 0.053(3) 0.022(2) -0.0024(18) 0.0068(19) 0.020(2)
O3 0.042(2) 0.048(2) 0.023(2) -0.0031(17) 0.0109(18) -0.0150(19)
O4 0.065(3) 0.055(3) 0.022(2) -0.0044(18) 0.0137(19) -0.025(2)
O5 0.051(3) 0.047(2) 0.029(2) 0.0054(18) 0.0130(19) 0.016(2)
O6 0.048(3) 0.048(2) 0.034(2) -0.0076(18) 0.018(2) 0.012(2)
C1 0.034(4) 0.057(4) 0.045(4) -0.003(3) -0.003(3) 0.000(3)
C2 0.036(4) 0.060(4) 0.057(4) -0.001(3) 0.011(3) 0.009(3)
C3 0.054(5) 0.043(4) 0.058(4) -0.003(3) 0.013(4) 0.011(3)
C4 0.046(4) 0.042(4) 0.040(4) -0.004(3) 0.002(3) -0.002(3)
C5 0.034(3) 0.040(3) 0.021(3) 0.000(2) 0.001(3) -0.007(3)
C6 0.039(4) 0.039(3) 0.033(3) -0.002(3) 0.009(3) 0.001(3)
C7 0.026(3) 0.043(4) 0.044(4) -0.016(3) -0.004(3) 0.002(3)
C8 0.037(4) 0.050(4) 0.052(4) 0.001(3) 0.003(3) 0.008(3)
C9 0.060(5) 0.041(4) 0.073(5) -0.018(4) 0.001(4) -0.001(3)
C10 0.058(5) 0.077(6) 0.054(5) -0.031(4) -0.012(4) 0.007(4)
C11 0.061(5) 0.072(5) 0.039(4) -0.014(4) -0.006(3) 0.006(4)
C12 0.037(4) 0.044(4) 0.045(4) -0.003(3) 0.008(3) -0.005(3)
C13 0.035(3) 0.037(3) 0.028(3) -0.004(2) 0.003(3) -0.006(3)
C14 0.029(3) 0.037(3) 0.021(3) 0.000(2) -0.001(3) -0.002(3)
C15 0.037(4) 0.036(3) 0.041(4) 0.003(3) 0.007(3) 0.013(3)
C16 0.028(3) 0.039(3) 0.045(4) -0.003(3) 0.005(3) 0.006(3)
C17 0.044(4) 0.053(4) 0.062(4) -0.013(3) 0.011(3) 0.012(3)
C18 0.057(5) 0.046(4) 0.088(6) -0.025(4) 0.009(4) 0.010(4)
C19 0.055(5) 0.041(4) 0.102(6) -0.001(4) 0.011(4) -0.001(4)
C20 0.039(4) 0.045(4) 0.073(5) 0.005(4) 0.012(3) 0.013(3)
C21 0.041(4) 0.045(4) 0.028(3) 0.006(3) 0.004(3) 0.012(3)
C22 0.035(4) 0.037(3) 0.023(3) 0.002(2) 0.005(3) -0.003(3)
C23 0.038(4) 0.038(4) 0.051(4) -0.006(3) 0.010(3) 0.001(3)
C24 0.046(4) 0.055(4) 0.069(5) 0.006(4) 0.012(4) -0.001(3)
C25 0.067(5) 0.075(5) 0.070(5) 0.012(4) 0.024(4) -0.015(4)
C26 0.049(5) 0.105(7) 0.080(6) 0.002(5) 0.023(4) -0.014(5)
C27 0.038(4) 0.086(5) 0.068(5) -0.008(4) 0.000(4) 0.003(4)
C28 0.048(4) 0.066(4) 0.041(4) 0.006(3) 0.007(3) 0.002(4)

loop_
_atom_type_symbol
_atom_type_description
_atom_type_scat_dispersion_real
_atom_type_scat_dispersion_imag
_atom_type_scat_source
C C 0.0033 0.0016 'International Tables Vol C Tables 4.2.6.8 and 6.1.1.4'
H H 0.0000 0.0000 'International Tables Vol C Tables 4.2.6.8 and 6.1.1.4'
Ca Ca 0.2262 0.3064 'International Tables Vol C Tables 4.2.6.8 and 6.1.1.4'
Cl Cl 0.1484 0.1585 'International Tables Vol C Tables 4.2.6.8 and 6.1.1.4'
N N 0.0061 0.0033 'International Tables Vol C Tables 4.2.6.8 and 6.1.1.4'
O O 0.0106 0.0060 'International Tables Vol C Tables 4.2.6.8 and 6.1.1.4'

loop_
_geom_angle_atom_site_label_1
_geom_angle_atom_site_label_2
_geom_angle_atom_site_label_3
_geom_angle
_geom_angle_site_symmetry_1
_geom_angle_site_symmetry_3
O3 Ca1 O6 147.45(13) 4_565 4_566
O3 Ca1 O2 83.10(12) 4_565 .
O6 Ca1 O2 80.44(13) 4_566 .
O3 Ca1 O1 74.02(13) 4_565 .
O6 Ca1 O1 80.96(13) 4_566 .
O2 Ca1 O1 98.71(14) . .
O3 Ca1 O4 80.26(13) 4_565 .
O6 Ca1 O4 127.35(13) 4_566 .
O2 Ca1 O4 89.92(14) . .
O1 Ca1 O4 151.56(12) . .
O3 Ca1 O3 127.63(16) 4_565 .
O6 Ca1 O3 75.25(12) 4_566 .
O2 Ca1 O3 76.96(13) . .
O1 Ca1 O3 156.20(12) . .
O4 Ca1 O3 52.22(11) . .
O3 Ca1 O5 123.39(12) 4_565 .
O6 Ca1 O5 79.51(13) 4_566 .
O2 Ca1 O5 152.28(12) . .
O1 Ca1 O5 96.84(14) . .
O4 Ca1 O5 87.20(14) . .
O3 Ca1 O5 79.55(12) . .
O3 Ca1 O6 72.82(12) 4_565 .
O6 Ca1 O6 125.01(16) 4_566 .
O2 Ca1 O6 154.28(12) . .
O1 Ca1 O6 83.50(13) . .
O4 Ca1 O6 77.42(12) . .
O3 Ca1 O6 110.68(12) . .
O5 Ca1 O6 50.57(11) . .
O3 Ca1 Ca1 154.75(9) 4_565 4_566
O6 Ca1 Ca1 41.12(9) 4_566 4_566
O2 Ca1 Ca1 75.56(9) . 4_566
O1 Ca1 Ca1 122.08(9) . 4_566
O4 Ca1 Ca1 86.29(9) . 4_566
O3 Ca1 Ca1 34.13(8) . 4_566
O5 Ca1 Ca1 76.74(8) . 4_566
O6 Ca1 Ca1 124.93(9) . 4_566
O3 Ca1 Ca1 36.83(9) 4_565 4_565
O6 Ca1 Ca1 151.43(9) 4_566 4_565
O2 Ca1 Ca1 119.44(9) . 4_565
O1 Ca1 Ca1 76.06(9) . 4_565
O4 Ca1 Ca1 76.10(9) . 4_565
O3 Ca1 Ca1 126.70(9) . 4_565
O5 Ca1 Ca1 86.56(8) . 4_565
O6 Ca1 Ca1 35.99(8) . 4_565
Ca1 Ca1 Ca1 156.31(6) 4_566 4_565
C23 N1 C16 124.2(5) . .
C23 N1 H1 117.9 . .
C16 N1 H1 117.9 . .
C7 N2 C6 123.5(5) . .
C7 N2 H2 118.2 . .
C6 N2 H2 118.2 . .
Ca1 O1 H1A 109.7 . .
Ca1 O1 H1B 109.1 . .
H1A O1 H1B 109.2 . .
Ca1 O2 H2A 109.8 . .
Ca1 O2 H2B 109.1 . .
H2A O2 H2B 109.1 . .
C14 O3 Ca1 157.0(3) . 4_566
C14 O3 Ca1 93.7(3) . .
Ca1 O3 Ca1 109.04(14) 4_566 .
C14 O4 Ca1 93.8(3) . .
C22 O5 Ca1 97.1(3) . .
C22 O6 Ca1 166.3(3) . 4_565
C22 O6 Ca1 90.7(3) . .
Ca1 O6 Ca1 102.89(13) 4_565 .
C2 C1 C6 119.8(6) . .
C2 C1 H1C 120.1 . .
C6 C1 H1C 120.1 . .
C3 C2 C1 120.6(6) . .
C3 C2 H2C 119.7 . .
C1 C2 H2C 119.7 . .
C2 C3 C4 119.5(6) . .
C2 C3 H3 120.3 . .
C4 C3 H3 120.3 . .
C3 C4 C5 122.0(5) . .
C3 C4 H4 119.0 . .
C5 C4 H4 119.0 . .
C6 C5 C4 117.0(5) . .
C6 C5 C13 119.9(5) . .
C4 C5 C13 122.9(5) . .
C5 C6 C1 120.9(5) . .
C5 C6 N2 118.0(5) . .
C1 C6 N2 121.0(5) . .
C8 C7 C12 116.8(5) . .
C8 C7 N2 121.4(5) . .
C12 C7 N2 121.7(5) . .
C9 C8 C7 122.3(6) . .
C9 C8 Cl2 119.3(5) . .
C7 C8 Cl2 118.4(5) . .
C10 C9 C8 119.0(6) . .
C10 C9 H9 120.5 . .
C8 C9 H9 120.5 . .
C9 C10 C11 121.1(6) . .
C9 C10 H10 119.5 . .
C11 C10 H10 119.5 . .
C10 C11 C12 119.4(6) . .
C10 C11 H11 120.3 . .
C12 C11 H11 120.3 . .
C11 C12 C7 121.4(6) . .
C11 C12 Cl1 117.8(5) . .
C7 C12 Cl1 120.8(4) . .
C5 C13 C14 112.9(4) . .
C5 C13 H13A 109.0 . .
C14 C13 H13A 109.0 . .
C5 C13 H13B 109.0 . .
C14 C13 H13B 109.0 . .
H13A C13 H13B 107.8 . .
O4 C14 O3 120.3(5) . .
O4 C14 C13 120.3(5) . .
O3 C14 C13 119.4(4) . .
C20 C15 C16 118.5(5) . .
C20 C15 C21 119.4(5) . .
C16 C15 C21 122.0(5) . .
C17 C16 N1 120.5(5) . .
C17 C16 C15 119.9(5) . .
N1 C16 C15 119.6(5) . .
C18 C17 C16 119.7(6) . .
C18 C17 H17 120.2 . .
C16 C17 H17 120.2 . .
C19 C18 C17 121.3(6) . .
C19 C18 H18 119.4 . .
C17 C18 H18 119.4 . .
C18 C19 C20 119.1(6) . .
C18 C19 H19 120.5 . .
C20 C19 H19 120.5 . .
C19 C20 C15 121.6(6) . .
C19 C20 H20 119.2 . .
C15 C20 H20 119.2 . .
C15 C21 C22 117.2(4) . .
C15 C21 H21A 108.0 . .
C22 C21 H21A 108.0 . .
C15 C21 H21B 108.0 . .
C22 C21 H21B 108.0 . .
H21A C21 H21B 107.3 . .
O6 C22 O5 121.4(5) . .
O6 C22 C21 119.4(4) . .
O5 C22 C21 119.1(5) . .
N1 C23 C24 122.7(6) . .
N1 C23 C28 122.6(6) . .
C24 C23 C28 114.7(6) . .
C25 C24 C23 123.7(6) . .
C25 C24 Cl3 118.2(5) . .
C23 C24 Cl3 118.1(5) . .
C26 C25 C24 119.0(7) . .
C26 C25 H25 120.5 . .
C24 C25 H25 120.5 . .
C25 C26 C27 120.4(7) . .
C25 C26 H26 119.8 . .
C27 C26 H26 119.8 . .
C28 C27 C26 119.1(7) . .
C28 C27 H27 120.5 . .
C26 C27 H27 120.5 . .
C27 C28 C23 123.0(6) . .
C27 C28 Cl4 117.7(5) . .
C23 C28 Cl4 119.2(5) . .

loop_
_geom_bond_atom_site_label_1
_geom_bond_atom_site_label_2
_geom_bond_distance
_geom_bond_site_symmetry_2
Ca1 O3 2.322(4) 4_565
Ca1 O6 2.358(4) 4_566
Ca1 O2 2.414(4) .
Ca1 O1 2.439(4) .
Ca1 O4 2.480(4) .
Ca1 O3 2.481(3) .
Ca1 O5 2.489(4) .
Ca1 O6 2.639(4) .
Ca1 Ca1 3.9119(19) 4_566
Ca1 Ca1 3.9119(19) 4_565
Cl1 C12 1.725(6) .
Cl2 C8 1.734(6) .
Cl3 C24 1.735(7) .
Cl4 C28 1.746(6) .
N1 C23 1.383(7) .
N1 C16 1.397(7) .
N1 H1 0.8600 .
N2 C7 1.406(6) .
N2 C6 1.435(6) .
N2 H2 0.8600 .
O1 H1A 0.8542 .
O1 H1B 0.8540 .
O2 H2A 0.8554 .
O2 H2B 0.8552 .
O3 C14 1.260(6) .
O3 Ca1 2.322(4) 4_566
O4 C14 1.258(5) .
O5 C22 1.270(5) .
O6 C22 1.246(6) .
O6 Ca1 2.358(4) 4_565
C1 C2 1.375(8) .
C1 C6 1.396(7) .
C1 H1C 0.9300 .
C2 C3 1.358(8) .
C2 H2C 0.9300 .
C3 C4 1.386(8) .
C3 H3 0.9300 .
C4 C5 1.394(7) .
C4 H4 0.9300 .
C5 C6 1.389(7) .
C5 C13 1.501(7) .
C7 C8 1.389(8) .
C7 C12 1.404(7) .
C8 C9 1.378(8) .
C9 C10 1.372(9) .
C9 H9 0.9300 .
C10 C11 1.374(9) .
C10 H10 0.9300 .
C11 C12 1.378(8) .
C11 H11 0.9300 .
C13 C14 1.510(7) .
C13 H13A 0.9700 .
C13 H13B 0.9700 .
C15 C20 1.397(7) .
C15 C16 1.401(7) .
C15 C21 1.497(7) .
C16 C17 1.396(7) .
C17 C18 1.388(8) .
C17 H17 0.9300 .
C18 C19 1.370(9) .
C18 H18 0.9300 .
C19 C20 1.384(8) .
C19 H19 0.9300 .
C20 H20 0.9300 .
C21 C22 1.511(7) .
C21 H21A 0.9700 .
C21 H21B 0.9700 .
C23 C24 1.390(8) .
C23 C28 1.401(8) .
C24 C25 1.388(8) .
C25 C26 1.364(9) .
C25 H25 0.9300 .
C26 C27 1.385(9) .
C26 H26 0.9300 .
C27 C28 1.383(8) .
C27 H27 0.9300 .

loop_
_geom_hbond_atom_site_label_D
_geom_hbond_atom_site_label_H
_geom_hbond_atom_site_label_A
_geom_hbond_distance_DH
_geom_hbond_distance_HA
_geom_hbond_distance_DA
_geom_hbond_angle_DHA
_geom_hbond_site_symmetry_A
O2 H2B O4 0.86 1.87 2.721(5) 175.0 4_566
O1 H1B O5 0.85 1.94 2.779(5) 166.2 4_565
N1 H1 Cl3 0.86 2.72 3.451(5) 143.7 4_565
N1 H1 O5 0.86 2.29 2.933(6) 131.3 .

loop_
_geom_torsion_atom_site_label_1
_geom_torsion_atom_site_label_2
_geom_torsion_atom_site_label_3
_geom_torsion_atom_site_label_4
_geom_torsion
_geom_torsion_site_symmetry_1
_geom_torsion_site_symmetry_2
_geom_torsion_site_symmetry_3
_geom_torsion_site_symmetry_4
O3 Ca1 O3 C14 29.3(3) 4_565 . . .
O6 Ca1 O3 C14 -176.8(3) 4_566 . . .
O2 Ca1 O3 C14 99.8(3) . . . .
O1 Ca1 O3 C14 -178.3(3) . . . .
O4 Ca1 O3 C14 -0.5(3) . . . .
O5 Ca1 O3 C14 -95.0(3) . . . .
O6 Ca1 O3 C14 -54.5(3) . . . .
Ca1 Ca1 O3 C14 -176.8(4) 4_566 . . .
Ca1 Ca1 O3 C14 -17.4(3) 4_565 . . .
O3 Ca1 O3 Ca1 -153.91(14) 4_565 . . 4_566
O6 Ca1 O3 Ca1 -0.06(14) 4_566 . . 4_566
O2 Ca1 O3 Ca1 -83.44(16) . . . 4_566
O1 Ca1 O3 Ca1 -1.5(4) . . . 4_566
O4 Ca1 O3 Ca1 176.3(2) . . . 4_566
O5 Ca1 O3 Ca1 81.73(15) . . . 4_566
O6 Ca1 O3 Ca1 122.27(14) . . . 4_566
Ca1 Ca1 O3 Ca1 159.40(8) 4_565 . . 4_566
O3 Ca1 O4 C14 -156.0(3) 4_565 . . .
O6 Ca1 O4 C14 4.9(4) 4_566 . . .
O2 Ca1 O4 C14 -73.0(3) . . . .
O1 Ca1 O4 C14 178.6(3) . . . .
O3 Ca1 O4 C14 0.5(3) . . . .
O5 Ca1 O4 C14 79.4(3) . . . .
O6 Ca1 O4 C14 129.6(3) . . . .
Ca1 Ca1 O4 C14 2.5(3) 4_566 . . .
Ca1 Ca1 O4 C14 166.5(3) 4_565 . . .
O3 Ca1 O5 C22 -2.7(4) 4_565 . . .
O6 Ca1 O5 C22 -157.5(3) 4_566 . . .
O2 Ca1 O5 C22 158.2(3) . . . .
O1 Ca1 O5 C22 -78.1(3) . . . .
O4 Ca1 O5 C22 73.7(3) . . . .
O3 Ca1 O5 C22 125.7(3) . . . .
O6 Ca1 O5 C22 -2.3(3) . . . .
Ca1 Ca1 O5 C22 160.5(3) 4_566 . . .
Ca1 Ca1 O5 C22 -2.6(3) 4_565 . . .
O3 Ca1 O6 C22 -178.0(3) 4_565 . . .
O6 Ca1 O6 C22 32.6(3) 4_566 . . .
O2 Ca1 O6 C22 -156.7(3) . . . .
O1 Ca1 O6 C22 106.8(3) . . . .
O4 Ca1 O6 C22 -94.5(3) . . . .
O3 Ca1 O6 C22 -53.5(3) . . . .
O5 Ca1 O6 C22 2.4(3) . . . .
Ca1 Ca1 O6 C22 -18.2(3) 4_566 . . .
Ca1 Ca1 O6 C22 -178.1(4) 4_565 . . .
O3 Ca1 O6 Ca1 0.05(13) 4_565 . . 4_565
O6 Ca1 O6 Ca1 -149.34(15) 4_566 . . 4_565
O2 Ca1 O6 Ca1 21.4(4) . . . 4_565
O1 Ca1 O6 Ca1 -75.18(15) . . . 4_565
O4 Ca1 O6 Ca1 83.59(15) . . . 4_565
O3 Ca1 O6 Ca1 124.55(13) . . . 4_565
O5 Ca1 O6 Ca1 -179.6(2) . . . 4_565
Ca1 Ca1 O6 Ca1 159.90(7) 4_566 . . 4_565
C6 C1 C2 C3 0.8(9) . . . .
C1 C2 C3 C4 3.1(9) . . . .
C2 C3 C4 C5 -3.7(9) . . . .
C3 C4 C5 C6 0.3(8) . . . .
C3 C4 C5 C13 176.0(5) . . . .
C4 C5 C6 C1 3.7(8) . . . .
C13 C5 C6 C1 -172.2(5) . . . .
C4 C5 C6 N2 -177.1(5) . . . .
C13 C5 C6 N2 7.1(7) . . . .
C2 C1 C6 C5 -4.3(8) . . . .
C2 C1 C6 N2 176.4(5) . . . .
C7 N2 C6 C5 175.3(5) . . . .
C7 N2 C6 C1 -5.4(8) . . . .
C6 N2 C7 C8 118.9(6) . . . .
C6 N2 C7 C12 -64.9(7) . . . .
C12 C7 C8 C9 2.0(8) . . . .
N2 C7 C8 C9 178.4(5) . . . .
C12 C7 C8 Cl2 -178.2(4) . . . .
N2 C7 C8 Cl2 -1.8(8) . . . .
C7 C8 C9 C10 0.3(9) . . . .
Cl2 C8 C9 C10 -179.4(5) . . . .
C8 C9 C10 C11 -2.3(10) . . . .
C9 C10 C11 C12 1.9(10) . . . .
C10 C11 C12 C7 0.6(9) . . . .
C10 C11 C12 Cl1 -178.6(5) . . . .
C8 C7 C12 C11 -2.5(8) . . . .
N2 C7 C12 C11 -178.9(5) . . . .
C8 C7 C12 Cl1 176.7(4) . . . .
N2 C7 C12 Cl1 0.3(8) . . . .
C6 C5 C13 C14 -161.8(5) . . . .
C4 C5 C13 C14 22.6(7) . . . .
Ca1 O4 C14 O3 -0.8(5) . . . .
Ca1 O4 C14 C13 -179.6(4) . . . .
Ca1 O3 C14 O4 -171.3(6) 4_566 . . .
Ca1 O3 C14 O4 0.8(5) . . . .
Ca1 O3 C14 C13 7.4(12) 4_566 . . .
Ca1 O3 C14 C13 179.6(4) . . . .
C5 C13 C14 O4 -95.5(6) . . . .
C5 C13 C14 O3 85.7(6) . . . .
C23 N1 C16 C17 28.8(8) . . . .
C23 N1 C16 C15 -151.0(5) . . . .
C20 C15 C16 C17 -1.8(8) . . . .
C21 C15 C16 C17 -179.3(5) . . . .
C20 C15 C16 N1 178.0(5) . . . .
C21 C15 C16 N1 0.6(8) . . . .
N1 C16 C17 C18 -178.9(5) . . . .
C15 C16 C17 C18 0.9(9) . . . .
C16 C17 C18 C19 0.4(10) . . . .
C17 C18 C19 C20 -0.8(10) . . . .
C18 C19 C20 C15 -0.2(10) . . . .
C16 C15 C20 C19 1.4(9) . . . .
C21 C15 C20 C19 179.0(5) . . . .
C20 C15 C21 C22 109.1(6) . . . .
C16 C15 C21 C22 -73.5(7) . . . .
Ca1 O6 C22 O5 -176.1(12) 4_565 . . .
Ca1 O6 C22 O5 -4.2(5) . . . .
Ca1 O6 C22 C21 5.1(18) 4_565 . . .
Ca1 O6 C22 C21 177.0(4) . . . .
Ca1 O5 C22 O6 4.5(6) . . . .
Ca1 O5 C22 C21 -176.7(4) . . . .
C15 C21 C22 O6 -150.7(5) . . . .
C15 C21 C22 O5 30.5(7) . . . .
C16 N1 C23 C24 -123.7(6) . . . .
C16 N1 C23 C28 58.2(8) . . . .
N1 C23 C24 C25 -178.8(6) . . . .
C28 C23 C24 C25 -0.5(9) . . . .
N1 C23 C24 Cl3 1.2(8) . . . .
C28 C23 C24 Cl3 179.5(5) . . . .
C23 C24 C25 C26 -1.7(11) . . . .
Cl3 C24 C25 C26 178.3(6) . . . .
C24 C25 C26 C27 1.2(11) . . . .
C25 C26 C27 C28 1.4(11) . . . .
C26 C27 C28 C23 -3.8(10) . . . .
C26 C27 C28 Cl4 177.0(6) . . . .
N1 C23 C28 C27 -178.5(6) . . . .
C24 C23 C28 C27 3.3(9) . . . .
N1 C23 C28 Cl4 0.8(8) . . . .
C24 C23 C28 Cl4 -177.5(5) . . . .
